data_7718850
loop_
_publ_author_name
'Shutilov, Ilia D.'
'Volodin, Pavel A.'
'Ovsyannikov, Alexander S.'
'Pyataev, Andrew V.'
'Frantsuzova, Lyubov V.'
'Gerasimova, Daria P.'
'Khamatgalimov, Ayrat R.'
'Solovieva, Svetlana E.'
'Antipin, Igor S.'

_publ_section_title
;
 Intermolecular &#x3c0;-stacking stabilization of a new high-M/L-ratio
 coordination motif for a dinuclear Fe(III) complex supported by a
 "salen-type" Schiff base derivative of <i>o</i>-xylylenediamine.
;
_journal_issue 26
_journal_name_full 'Dalton transactions (Cambridge, England : 2003)'
_journal_page_first 10222
_journal_page_last 10226
_journal_paper_doi 10.1039/d5dt00856e
_journal_volume 54
_journal_year 2025
_chemical_formula_moiety 'C46 H42 Fe2 N4 O6'
_chemical_formula_sum 'C46 H42 Fe2 N4 O6'
_chemical_formula_weight 858.53
_space_group_crystal_system monoclinic
_space_group_IT_number 14
_space_group_name_Hall '-P 2ybc'
_space_group_name_H-M_alt 'P 1 21/c 1'
_atom_sites_solution_hydrogens geom
_atom_sites_solution_primary dual
_audit_creation_date 2025-01-28
_audit_creation_method
;
Olex2 1.5
(compiled 2021.12.09 svn.r5202d8cf for OlexSys, GUI svn.r6439)
;
_audit_update_record
;
2025-03-04 deposited with the CCDC.	2025-06-09 downloaded from the CCDC.
;
_cell_angle_alpha 90
_cell_angle_beta 96.275(2)
_cell_angle_gamma 90
_cell_formula_units_Z 2
_cell_length_a 11.0074(6)
_cell_length_b 15.0503(9)
_cell_length_c 11.4500(6)
_cell_measurement_reflns_used 5710
_cell_measurement_temperature 102.00
_cell_measurement_theta_max 24.37
_cell_measurement_theta_min 2.24
_cell_volume 1885.50(18)
_computing_cell_refinement 'SAINT V8.40B (?, 2016)'
_computing_data_reduction 'SAINT V8.40B (?, 2016)'
_computing_molecular_graphics 'Olex2 1.5 (Dolomanov et al., 2009)'
_computing_publication_material 'Olex2 1.5 (Dolomanov et al., 2009)'
_computing_structure_refinement 'XL  (Sheldrick, 2008)'
_computing_structure_solution 'SHELXT 2018/2 (Sheldrick, 2018)'
_diffrn_ambient_temperature 102.00
_diffrn_measured_fraction_theta_full 0.999
_diffrn_measured_fraction_theta_max 0.999
_diffrn_measurement_device_type 'Bruker APEX-II CCD'
_diffrn_measurement_method '\f and \w scans'
_diffrn_radiation_probe x-ray
_diffrn_radiation_type MoK\a
_diffrn_radiation_wavelength 0.71073
_diffrn_reflns_av_R_equivalents 0.0909
_diffrn_reflns_av_unetI/netI 0.0514
_diffrn_reflns_Laue_measured_fraction_full 0.999
_diffrn_reflns_Laue_measured_fraction_max 0.999
_diffrn_reflns_limit_h_max 13
_diffrn_reflns_limit_h_min -13
_diffrn_reflns_limit_k_max 18
_diffrn_reflns_limit_k_min -18
_diffrn_reflns_limit_l_max 14
_diffrn_reflns_limit_l_min -14
_diffrn_reflns_number 32043
_diffrn_reflns_point_group_measured_fraction_full 0.999
_diffrn_reflns_point_group_measured_fraction_max 0.999
_diffrn_reflns_theta_full 25.242
_diffrn_reflns_theta_max 26.000
_diffrn_reflns_theta_min 2.243
_diffrn_source_current 1.4
_diffrn_source_power 0.07
_diffrn_source_voltage 50.0
_diffrn_standards_number 0
_exptl_absorpt_coefficient_mu 0.828
_exptl_absorpt_correction_T_max 0.7460
_exptl_absorpt_correction_T_min 0.6683
_exptl_absorpt_correction_type none
_exptl_absorpt_process_details
;
SADABS-2016/2 (Bruker,2016/2) was used for absorption correction.
wR2(int) was 0.0928 before and 0.0699 after correction.
The Ratio of minimum to maximum transmission is 0.8958.
The \l/2 correction factor is Not present.
;
_exptl_crystal_colour black
_exptl_crystal_colour_primary black
_exptl_crystal_density_diffrn 1.512
_exptl_crystal_description prism
_exptl_crystal_F_000 892
_exptl_crystal_size_max 0.119
_exptl_crystal_size_mid 0.08
_exptl_crystal_size_min 0.078
_refine_diff_density_max 0.623
_refine_diff_density_min -0.479
_refine_diff_density_rms 0.090
_refine_ls_extinction_method none
_refine_ls_goodness_of_fit_ref 1.100
_refine_ls_hydrogen_treatment constr
_refine_ls_matrix_type full
_refine_ls_number_parameters 263
_refine_ls_number_reflns 3713
_refine_ls_number_restraints 0
_refine_ls_restrained_S_all 1.100
_refine_ls_R_factor_all 0.0779
_refine_ls_R_factor_gt 0.0586
_refine_ls_shift/su_max 0.000
_refine_ls_shift/su_mean 0.000
_refine_ls_structure_factor_coef Fsqd
_refine_ls_weighting_details 'w=1/[\s^2^(Fo^2^)+(0.0444P)^2^+5.0863P] where P=(Fo^2^+2Fc^2^)/3'
_refine_ls_weighting_scheme calc
_refine_ls_wR_factor_gt 0.1245
_refine_ls_wR_factor_ref 0.1324
_reflns_Friedel_coverage 0.000
_reflns_number_gt 3003
_reflns_number_total 3713
_reflns_threshold_expression 'I > 2\s(I)'
_cod_data_source_file d5dt00856e2.cif
_cod_data_source_block lub9_0m
_cod_depositor_comments 'Adding full bibliography for 7718850--7718852.cif.'
_cod_original_sg_symbol_H-M 'P 21/c'
_cod_database_code 7718850
_shelx_shelxl_version_number 2019/1
_shelx_space_group_comment
;
The symmetry employed for this shelxl refinement is uniquely defined
by the following loop, which should always be used as a source of
symmetry information in preference to the above space-group names.
They are only intended as comments.
;
_shelx_estimated_absorpt_t_max 0.938
_shelx_estimated_absorpt_t_min 0.908
_olex2_refinement_description
;
1. Fixed Uiso
 At 1.2 times of:
  All C(H) groups, All C(H,H) groups
 At 1.5 times of:
  All C(H,H,H) groups
2.a Secondary CH2 refined with riding coordinates:
 C15(H15A,H15B), C8(H8A,H8B)
2.b Aromatic/amide H refined with riding coordinates:
 C16(H16), C21(H21), C7(H7), C10(H10), C4(H4), C6(H6), C18(H18), C3(H3),
 C13(H13), C19(H19), C20(H20), C5(H5), C11(H11), C12(H12)
2.c Idealised Me refined as rotating group:
 C23(H23A,H23B,H23C)
;
_olex2_submission_special_instructions 'No special instructions were received'

loop_
_space_group_symop_operation_xyz
'x, y, z'
'-x, y+1/2, -z+1/2'
'-x, -y, -z'
'x, -y-1/2, z-1/2'

loop_
_atom_site_label
_atom_site_type_symbol
_atom_site_fract_x
_atom_site_fract_y
_atom_site_fract_z
_atom_site_U_iso_or_equiv
_atom_site_adp_type
_atom_site_occupancy
_atom_site_site_symmetry_order
_atom_site_calc_flag
_atom_site_refinement_flags_posn
_atom_site_refinement_flags_adp
_atom_site_refinement_flags_occupancy
_atom_site_disorder_assembly
_atom_site_disorder_group
Fe1 Fe 0.36476(5) 0.45847(4) 0.48811(5) 0.01533(16) Uani 1 1 d . . . . .
O1 O 0.3091(2) 0.52105(18) 0.6205(2) 0.0207(6) Uani 1 1 d . . . . .
O3 O 0.5354(2) 0.43721(16) 0.5616(2) 0.0158(6) Uani 1 1 d . . . . .
O2 O 0.2943(2) 0.34859(18) 0.5400(2) 0.0199(6) Uani 1 1 d . . . . .
N1 N 0.1975(3) 0.5048(2) 0.3889(3) 0.0182(7) Uani 1 1 d . . . . .
N2 N 0.3900(3) 0.3838(2) 0.3283(3) 0.0178(7) Uani 1 1 d . . . . .
C14 C 0.3731(4) 0.5090(3) 0.1800(3) 0.0183(8) Uani 1 1 d . . . . .
C17 C 0.3039(3) 0.2431(3) 0.3852(3) 0.0188(8) Uani 1 1 d . . . . .
C9 C 0.2512(3) 0.5304(3) 0.1900(3) 0.0190(8) Uani 1 1 d . . . . .
C2 C 0.2181(3) 0.5747(3) 0.6359(3) 0.0187(8) Uani 1 1 d . . . . .
C22 C 0.2661(3) 0.2703(2) 0.4938(3) 0.0183(8) Uani 1 1 d . . . . .
C16 C 0.3674(3) 0.3007(3) 0.3122(3) 0.0176(8) Uani 1 1 d . . . . .
H16 H 0.395778 0.274476 0.244730 0.021 Uiso 1 1 calc R U . . .
C1 C 0.1229(3) 0.5921(3) 0.5461(3) 0.0187(8) Uani 1 1 d . . . . .
C15 C 0.4434(3) 0.4295(3) 0.2319(3) 0.0192(8) Uani 1 1 d . . . . .
H15A H 0.450896 0.385941 0.168240 0.023 Uiso 1 1 calc R U . . .
H15B H 0.526988 0.449078 0.261420 0.023 Uiso 1 1 calc R U . . .
C21 C 0.1931(4) 0.2113(3) 0.5505(3) 0.0202(8) Uani 1 1 d . . . . .
H21 H 0.167596 0.227250 0.624336 0.024 Uiso 1 1 calc R U . . .
C7 C 0.1179(3) 0.5550(3) 0.4299(3) 0.0197(8) Uani 1 1 d . . . . .
H7 H 0.047651 0.569302 0.377504 0.024 Uiso 1 1 calc R U . . .
C8 C 0.1704(3) 0.4791(3) 0.2648(3) 0.0183(8) Uani 1 1 d . . . . .
H8A H 0.083484 0.491624 0.238004 0.022 Uiso 1 1 calc R U . . .
H8B H 0.184413 0.414598 0.256180 0.022 Uiso 1 1 calc R U . . .
C23 C 0.5826(4) 0.3503(3) 0.5830(4) 0.0221(9) Uani 1 1 d . . . . .
H23A H 0.515280 0.309331 0.592833 0.033 Uiso 1 1 calc R U . . .
H23B H 0.640142 0.350495 0.654645 0.033 Uiso 1 1 calc R U . . .
H23C H 0.624929 0.331106 0.516394 0.033 Uiso 1 1 calc R U . . .
C10 C 0.2012(4) 0.6074(3) 0.1352(3) 0.0241(9) Uani 1 1 d . . . . .
H10 H 0.118481 0.622341 0.142165 0.029 Uiso 1 1 calc R U . . .
C4 C 0.1196(4) 0.6739(3) 0.7634(4) 0.0236(9) Uani 1 1 d . . . . .
H4 H 0.118536 0.701585 0.837793 0.028 Uiso 1 1 calc R U . . .
C6 C 0.0286(4) 0.6503(3) 0.5683(4) 0.0220(9) Uani 1 1 d . . . . .
H6 H -0.035789 0.661253 0.507788 0.026 Uiso 1 1 calc R U . . .
C18 C 0.2684(4) 0.1588(3) 0.3388(4) 0.0245(9) Uani 1 1 d . . . . .
H18 H 0.295381 0.140473 0.266567 0.029 Uiso 1 1 calc R U . . .
C3 C 0.2135(3) 0.6165(3) 0.7451(3) 0.0202(8) Uani 1 1 d . . . . .
H3 H 0.275978 0.605026 0.807357 0.024 Uiso 1 1 calc R U . . .
C13 C 0.4398(4) 0.5651(3) 0.1132(4) 0.0239(9) Uani 1 1 d . . . . .
H13 H 0.522339 0.550783 0.104237 0.029 Uiso 1 1 calc R U . . .
C19 C 0.1958(4) 0.1027(3) 0.3955(4) 0.0267(10) Uani 1 1 d . . . . .
H19 H 0.172401 0.046270 0.363418 0.032 Uiso 1 1 calc R U . . .
C20 C 0.1577(4) 0.1307(3) 0.5008(4) 0.0243(9) Uani 1 1 d . . . . .
H20 H 0.105605 0.093202 0.539846 0.029 Uiso 1 1 calc R U . . .
C5 C 0.0265(4) 0.6916(3) 0.6742(4) 0.0249(9) Uani 1 1 d . . . . .
H5 H -0.037380 0.731790 0.686815 0.030 Uiso 1 1 calc R U . . .
C11 C 0.2701(4) 0.6617(3) 0.0714(4) 0.0293(10) Uani 1 1 d . . . . .
H11 H 0.235588 0.713967 0.035003 0.035 Uiso 1 1 calc R U . . .
C12 C 0.3901(4) 0.6391(3) 0.0611(4) 0.0271(10) Uani 1 1 d . . . . .
H12 H 0.438106 0.675990 0.016953 0.032 Uiso 1 1 calc R U . . .

loop_
_atom_site_aniso_label
_atom_site_aniso_U_11
_atom_site_aniso_U_22
_atom_site_aniso_U_33
_atom_site_aniso_U_23
_atom_site_aniso_U_13
_atom_site_aniso_U_12
Fe1 0.0134(3) 0.0151(3) 0.0174(3) -0.0025(2) 0.0010(2) 0.0006(2)
O1 0.0162(13) 0.0224(15) 0.0232(14) -0.0040(11) 0.0012(11) 0.0053(11)
O3 0.0156(13) 0.0085(13) 0.0232(14) -0.0012(10) 0.0014(11) 0.0019(10)
O2 0.0211(14) 0.0194(14) 0.0190(14) -0.0035(11) 0.0002(11) -0.0026(12)
N1 0.0175(16) 0.0170(16) 0.0199(17) -0.0017(13) 0.0017(13) -0.0015(14)
N2 0.0159(16) 0.0188(17) 0.0181(16) -0.0008(13) -0.0009(13) -0.0005(13)
C14 0.023(2) 0.017(2) 0.0148(19) -0.0052(15) -0.0002(16) -0.0036(16)
C17 0.0145(18) 0.017(2) 0.023(2) 0.0012(16) -0.0047(16) 0.0011(15)
C9 0.0208(19) 0.016(2) 0.0194(19) -0.0037(16) -0.0022(15) -0.0020(16)
C2 0.0154(18) 0.0145(19) 0.027(2) 0.0021(16) 0.0049(16) -0.0007(15)
C22 0.0189(19) 0.0158(19) 0.019(2) 0.0009(16) -0.0048(15) 0.0015(16)
C16 0.0155(18) 0.022(2) 0.0142(18) -0.0032(16) -0.0013(15) 0.0027(16)
C1 0.0138(18) 0.021(2) 0.022(2) 0.0026(16) 0.0039(15) -0.0004(16)
C15 0.0203(19) 0.021(2) 0.0163(19) -0.0011(16) 0.0006(15) 0.0011(16)
C21 0.023(2) 0.018(2) 0.018(2) 0.0015(16) -0.0040(16) -0.0023(17)
C7 0.0137(18) 0.023(2) 0.023(2) 0.0041(17) 0.0026(15) -0.0030(16)
C8 0.0148(18) 0.018(2) 0.0215(19) -0.0046(16) -0.0015(15) -0.0002(15)
C23 0.020(2) 0.0142(19) 0.031(2) 0.0003(17) -0.0010(17) 0.0039(16)
C10 0.025(2) 0.024(2) 0.022(2) -0.0035(17) -0.0010(17) 0.0002(18)
C4 0.027(2) 0.020(2) 0.024(2) -0.0009(17) 0.0080(18) 0.0017(17)
C6 0.0167(19) 0.023(2) 0.026(2) 0.0041(17) 0.0017(17) 0.0026(17)
C18 0.027(2) 0.021(2) 0.025(2) -0.0019(17) -0.0009(18) 0.0067(18)
C3 0.0180(19) 0.019(2) 0.023(2) -0.0003(16) -0.0006(16) 0.0006(16)
C13 0.026(2) 0.022(2) 0.024(2) -0.0013(17) 0.0057(17) -0.0052(17)
C19 0.028(2) 0.016(2) 0.034(2) 0.0017(18) -0.0055(19) -0.0014(18)
C20 0.025(2) 0.023(2) 0.025(2) 0.0072(18) -0.0028(17) -0.0022(17)
C5 0.020(2) 0.021(2) 0.034(2) 0.0029(18) 0.0097(18) 0.0073(17)
C11 0.038(3) 0.021(2) 0.027(2) 0.0042(18) -0.005(2) 0.0013(19)
C12 0.034(2) 0.024(2) 0.023(2) 0.0030(18) 0.0045(19) -0.0082(19)

loop_
_atom_type_symbol
_atom_type_description
_atom_type_scat_dispersion_real
_atom_type_scat_dispersion_imag
_atom_type_scat_source
C C 0.0033 0.0016 'International Tables Vol C Tables 4.2.6.8 and 6.1.1.4'
H H 0.0000 0.0000 'International Tables Vol C Tables 4.2.6.8 and 6.1.1.4'
Fe Fe 0.3463 0.8444 'International Tables Vol C Tables 4.2.6.8 and 6.1.1.4'
N N 0.0061 0.0033 'International Tables Vol C Tables 4.2.6.8 and 6.1.1.4'
O O 0.0106 0.0060 'International Tables Vol C Tables 4.2.6.8 and 6.1.1.4'

loop_
_exptl_crystal_face_index_h
_exptl_crystal_face_index_k
_exptl_crystal_face_index_l
_exptl_crystal_face_perp_dist
-2.00 1.00 1.00 0.0430
-1.00 2.00 1.00 0.0440
-1.00 -1.00 0.00 0.0280
-1.00 1.00 0.00 0.0430
-1.00 2.00 -2.00 0.0360
0.00 2.00 1.00 0.0320
0.00 -2.00 -1.00 0.0510
1.00 1.00 0.00 0.0400
1.00 2.00 -1.00 0.0290
1.00 -2.00 2.00 0.0140
2.00 -1.00 -1.00 0.0430
2.00 2.00 -1.00 0.0370

loop_
_geom_angle_atom_site_label_1
_geom_angle_atom_site_label_2
_geom_angle_atom_site_label_3
_geom_angle
_geom_angle_site_symmetry_1
_geom_angle_site_symmetry_3
_geom_angle_publ_flag
O1 Fe1 O3 94.01(11) . 3_666 ?
O1 Fe1 O3 96.39(11) . . ?
O1 Fe1 O2 90.20(11) . . ?
O1 Fe1 N1 86.05(11) . . ?
O1 Fe1 N2 168.95(11) . . ?
O3 Fe1 O3 74.30(11) . 3_666 ?
O3 Fe1 N1 167.56(11) . . ?
O3 Fe1 N1 93.38(11) 3_666 . ?
O3 Fe1 N2 92.33(11) 3_666 . ?
O3 Fe1 N2 94.02(11) . . ?
O2 Fe1 O3 97.07(11) . . ?
O2 Fe1 O3 170.76(11) . 3_666 ?
O2 Fe1 N1 95.12(12) . . ?
O2 Fe1 N2 84.87(12) . . ?
N1 Fe1 N2 84.56(12) . . ?
C2 O1 Fe1 135.5(3) . . ?
Fe1 O3 Fe1 105.70(11) . 3_666 ?
C23 O3 Fe1 122.0(2) . . ?
C23 O3 Fe1 124.2(2) . 3_666 ?
C22 O2 Fe1 136.2(2) . . ?
C7 N1 Fe1 124.8(3) . . ?
C7 N1 C8 115.7(3) . . ?
C8 N1 Fe1 119.5(2) . . ?
C16 N2 Fe1 125.4(3) . . ?
C16 N2 C15 115.6(3) . . ?
C15 N2 Fe1 118.9(2) . . ?
C9 C14 C15 127.3(4) . . ?
C9 C14 C13 118.1(4) . . ?
C13 C14 C15 114.6(3) . . ?
C22 C17 C16 123.0(4) . . ?
C22 C17 C18 119.6(4) . . ?
C18 C17 C16 117.0(4) . . ?
C14 C9 C8 124.0(3) . . ?
C14 C9 C10 119.2(4) . . ?
C10 C9 C8 116.7(3) . . ?
O1 C2 C1 122.2(4) . . ?
O1 C2 C3 119.8(3) . . ?
C3 C2 C1 118.0(3) . . ?
O2 C22 C17 122.3(4) . . ?
O2 C22 C21 120.1(4) . . ?
C21 C22 C17 117.5(3) . . ?
N2 C16 C17 127.0(4) . . ?
N2 C16 H16 116.5 . . ?
C17 C16 H16 116.5 . . ?
C2 C1 C7 123.6(3) . . ?
C6 C1 C2 119.3(4) . . ?
C6 C1 C7 117.1(4) . . ?
N2 C15 C14 115.7(3) . . ?
N2 C15 H15A 108.4 . . ?
N2 C15 H15B 108.4 . . ?
C14 C15 H15A 108.4 . . ?
C14 C15 H15B 108.4 . . ?
H15A C15 H15B 107.4 . . ?
C22 C21 H21 119.5 . . ?
C20 C21 C22 121.1(4) . . ?
C20 C21 H21 119.5 . . ?
N1 C7 C1 127.4(4) . . ?
N1 C7 H7 116.3 . . ?
C1 C7 H7 116.3 . . ?
N1 C8 C9 110.1(3) . . ?
N1 C8 H8A 109.6 . . ?
N1 C8 H8B 109.6 . . ?
C9 C8 H8A 109.6 . . ?
C9 C8 H8B 109.6 . . ?
H8A C8 H8B 108.2 . . ?
O3 C23 H23A 109.5 . . ?
O3 C23 H23B 109.5 . . ?
O3 C23 H23C 109.5 . . ?
H23A C23 H23B 109.5 . . ?
H23A C23 H23C 109.5 . . ?
H23B C23 H23C 109.5 . . ?
C9 C10 H10 119.5 . . ?
C11 C10 C9 121.1(4) . . ?
C11 C10 H10 119.5 . . ?
C3 C4 H4 119.6 . . ?
C3 C4 C5 120.9(4) . . ?
C5 C4 H4 119.6 . . ?
C1 C6 H6 119.0 . . ?
C5 C6 C1 122.0(4) . . ?
C5 C6 H6 119.0 . . ?
C17 C18 H18 119.2 . . ?
C19 C18 C17 121.7(4) . . ?
C19 C18 H18 119.2 . . ?
C2 C3 H3 119.5 . . ?
C4 C3 C2 121.0(4) . . ?
C4 C3 H3 119.5 . . ?
C14 C13 H13 119.1 . . ?
C12 C13 C14 121.8(4) . . ?
C12 C13 H13 119.1 . . ?
C18 C19 H19 120.9 . . ?
C18 C19 C20 118.2(4) . . ?
C20 C19 H19 120.9 . . ?
C21 C20 C19 121.9(4) . . ?
C21 C20 H20 119.1 . . ?
C19 C20 H20 119.1 . . ?
C4 C5 H5 120.6 . . ?
C6 C5 C4 118.8(4) . . ?
C6 C5 H5 120.6 . . ?
C10 C11 H11 120.5 . . ?
C10 C11 C12 119.1(4) . . ?
C12 C11 H11 120.5 . . ?
C13 C12 C11 120.7(4) . . ?
C13 C12 H12 119.6 . . ?
C11 C12 H12 119.6 . . ?

loop_
_geom_bond_atom_site_label_1
_geom_bond_atom_site_label_2
_geom_bond_distance
_geom_bond_site_symmetry_2
_geom_bond_publ_flag
Fe1 O1 1.940(3) . ?
Fe1 O3 2.033(3) 3_666 ?
Fe1 O3 1.999(3) . ?
Fe1 O2 1.947(3) . ?
Fe1 N1 2.170(3) . ?
Fe1 N2 2.191(3) . ?
O1 C2 1.313(5) . ?
O3 C23 1.418(4) . ?
O2 C22 1.315(5) . ?
N1 C7 1.284(5) . ?
N1 C8 1.472(5) . ?
N2 C16 1.285(5) . ?
N2 C15 1.476(5) . ?
C14 C9 1.397(5) . ?
C14 C15 1.511(5) . ?
C14 C13 1.401(5) . ?
C17 C22 1.414(6) . ?
C17 C16 1.438(5) . ?
C17 C18 1.414(6) . ?
C9 C8 1.512(5) . ?
C9 C10 1.401(5) . ?
C2 C1 1.411(5) . ?
C2 C3 1.406(6) . ?
C22 C21 1.404(5) . ?
C16 H16 0.9500 . ?
C1 C7 1.438(5) . ?
C1 C6 1.402(5) . ?
C15 H15A 0.9900 . ?
C15 H15B 0.9900 . ?
C21 H21 0.9500 . ?
C21 C20 1.379(6) . ?
C7 H7 0.9500 . ?
C8 H8A 0.9900 . ?
C8 H8B 0.9900 . ?
C23 H23A 0.9800 . ?
C23 H23B 0.9800 . ?
C23 H23C 0.9800 . ?
C10 H10 0.9500 . ?
C10 C11 1.378(6) . ?
C4 H4 0.9500 . ?
C4 C3 1.381(5) . ?
C4 C5 1.391(6) . ?
C6 H6 0.9500 . ?
C6 C5 1.366(6) . ?
C18 H18 0.9500 . ?
C18 C19 1.373(6) . ?
C3 H3 0.9500 . ?
C13 H13 0.9500 . ?
C13 C12 1.350(6) . ?
C19 H19 0.9500 . ?
C19 C20 1.384(6) . ?
C20 H20 0.9500 . ?
C5 H5 0.9500 . ?
C11 H11 0.9500 . ?
C11 C12 1.381(6) . ?
C12 H12 0.9500 . ?

loop_
_geom_torsion_atom_site_label_1
_geom_torsion_atom_site_label_2
_geom_torsion_atom_site_label_3
_geom_torsion_atom_site_label_4
_geom_torsion
_geom_torsion_site_symmetry_1
_geom_torsion_site_symmetry_2
_geom_torsion_site_symmetry_3
_geom_torsion_site_symmetry_4
_geom_torsion_publ_flag
Fe1 O1 C2 C1 7.4(6) . . . . ?
Fe1 O1 C2 C3 -172.9(3) . . . . ?
Fe1 O2 C22 C17 10.9(6) . . . . ?
Fe1 O2 C22 C21 -167.2(3) . . . . ?
Fe1 N1 C7 C1 1.4(6) . . . . ?
Fe1 N1 C8 C9 -73.9(3) . . . . ?
Fe1 N2 C16 C17 10.7(5) . . . . ?
Fe1 N2 C15 C14 -60.1(4) . . . . ?
O1 C2 C1 C7 -1.5(6) . . . . ?
O1 C2 C1 C6 -179.8(3) . . . . ?
O1 C2 C3 C4 179.3(4) . . . . ?
O2 C22 C21 C20 176.9(4) . . . . ?
C14 C9 C8 N1 79.1(4) . . . . ?
C14 C9 C10 C11 0.4(6) . . . . ?
C14 C13 C12 C11 -0.5(7) . . . . ?
C17 C22 C21 C20 -1.2(6) . . . . ?
C17 C18 C19 C20 -0.1(6) . . . . ?
C9 C14 C15 N2 -18.1(6) . . . . ?
C9 C14 C13 C12 1.3(6) . . . . ?
C9 C10 C11 C12 0.4(6) . . . . ?
C2 C1 C7 N1 -2.6(6) . . . . ?
C2 C1 C6 C5 0.7(6) . . . . ?
C22 C17 C16 N2 -5.9(6) . . . . ?
C22 C17 C18 C19 1.2(6) . . . . ?
C22 C21 C20 C19 2.4(6) . . . . ?
C16 N2 C15 C14 123.2(4) . . . . ?
C16 C17 C22 O2 -5.1(6) . . . . ?
C16 C17 C22 C21 173.0(3) . . . . ?
C16 C17 C18 C19 -172.7(4) . . . . ?
C1 C2 C3 C4 -1.0(6) . . . . ?
C1 C6 C5 C4 -1.4(6) . . . . ?
C15 N2 C16 C17 -172.7(3) . . . . ?
C15 C14 C9 C8 5.1(6) . . . . ?
C15 C14 C9 C10 -179.9(4) . . . . ?
C15 C14 C13 C12 -179.9(4) . . . . ?
C7 N1 C8 C9 105.4(4) . . . . ?
C7 C1 C6 C5 -177.7(4) . . . . ?
C8 N1 C7 C1 -177.9(4) . . . . ?
C8 C9 C10 C11 175.8(4) . . . . ?
C10 C9 C8 N1 -96.1(4) . . . . ?
C10 C11 C12 C13 -0.3(7) . . . . ?
C6 C1 C7 N1 175.7(4) . . . . ?
C18 C17 C22 O2 -178.6(3) . . . . ?
C18 C17 C22 C21 -0.5(5) . . . . ?
C18 C17 C16 N2 167.8(4) . . . . ?
C18 C19 C20 C21 -1.7(6) . . . . ?
C3 C2 C1 C7 178.8(4) . . . . ?
C3 C2 C1 C6 0.5(6) . . . . ?
C3 C4 C5 C6 0.9(6) . . . . ?
C13 C14 C9 C8 -176.3(3) . . . . ?
C13 C14 C9 C10 -1.2(5) . . . . ?
C13 C14 C15 N2 163.2(3) . . . . ?
C5 C4 C3 C2 0.3(6) . . . . ?
